data_4509799
loop_
_publ_author_name
'Ji, Cong-Min'
'Yang, Hui-Juan'
'Zhao, Chong-Chao'
'Tangoulis, Vassilis'
'Cui, Ai-Li'
'Kou, Hui-Zhong'

_publ_section_title
;
 Self-Assembly of Multidecker NiIIClusters from Preformed Ni4Decks
;
_journal_issue 11
_journal_name_full 'Crystal Growth &amp; Design'
_journal_page_first 4607
_journal_paper_doi 10.1021/cg900975y
_journal_volume 9
_journal_year 2009
_chemical_formula_sum 'C36 H38 Cl2 N20 Ni4 O12'
_chemical_formula_weight 1248.60
_chemical_name_systematic
; 
 ? 
;
_space_group_IT_number 2
_symmetry_cell_setting triclinic
_symmetry_space_group_name_Hall '-P 1'
_symmetry_space_group_name_H-M 'P -1'
_atom_sites_solution_hydrogens geom
_atom_sites_solution_primary direct
_atom_sites_solution_secondary difmap
_audit_creation_method SHELXL-97
_cell_angle_alpha 101.92(3)
_cell_angle_beta 101.18(3)
_cell_angle_gamma 112.71(3)
_cell_formula_units_Z 1
_cell_length_a 10.444(2)
_cell_length_b 11.355(2)
_cell_length_c 11.697(2)
_cell_measurement_reflns_used 4166
_cell_measurement_temperature 293(2)
_cell_measurement_theta_max 25.00
_cell_measurement_theta_min 3.17
_cell_volume 1193.1(6)
_computing_cell_refinement 'crystalstructure 3.6.0 (Rigaku, 2004)'
_computing_data_collection 'crystalstructure 3.6.0 (Rigaku, 2004)'
_computing_data_reduction 'SHELXL-97 (Sheldrick, 1997)'
_computing_molecular_graphics 'XP (Sheldrick, 1998)'
_computing_publication_material 'XP (Sheldrick, 1998)'
_computing_structure_refinement 'SHELXL-97 (Sheldrick, 1997)'
_computing_structure_solution 'SHELXS-97 (Sheldrick, 1990)'
_diffrn_ambient_temperature 293(2)
_diffrn_detector_area_resol_mean 0.77
_diffrn_measured_fraction_theta_full 0.990
_diffrn_measured_fraction_theta_max 0.990
_diffrn_measurement_device_type 'Rigaku R-AXIS RAPID IP'
_diffrn_measurement_method '\w scans'
_diffrn_radiation_monochromator graphite
_diffrn_radiation_source 'fine-focus sealed tube'
_diffrn_radiation_type MoK\a
_diffrn_radiation_wavelength 0.71073
_diffrn_reflns_av_R_equivalents 0.0868
_diffrn_reflns_av_sigmaI/netI 0.1204
_diffrn_reflns_limit_h_max 12
_diffrn_reflns_limit_h_min -11
_diffrn_reflns_limit_k_max 13
_diffrn_reflns_limit_k_min -13
_diffrn_reflns_limit_l_max 13
_diffrn_reflns_limit_l_min -13
_diffrn_reflns_number 9114
_diffrn_reflns_theta_full 25.00
_diffrn_reflns_theta_max 25.00
_diffrn_reflns_theta_min 3.17
_exptl_absorpt_coefficient_mu 1.748
_exptl_absorpt_correction_T_max 0.850
_exptl_absorpt_correction_T_min 0.712
_exptl_absorpt_correction_type multi-scan
_exptl_absorpt_process_details 'ABSCOR; Higashi, 1995'
_exptl_crystal_colour brown
_exptl_crystal_density_diffrn 1.738
_exptl_crystal_density_method 'not measured'
_exptl_crystal_description platelet
_exptl_crystal_F_000 636
_exptl_crystal_size_max 0.22
_exptl_crystal_size_mid 0.15
_exptl_crystal_size_min 0.10
_refine_diff_density_max 0.904
_refine_diff_density_min -1.087
_refine_diff_density_rms 0.120
_refine_ls_extinction_method none
_refine_ls_goodness_of_fit_ref 1.002
_refine_ls_hydrogen_treatment constr
_refine_ls_matrix_type full
_refine_ls_number_parameters 334
_refine_ls_number_reflns 4166
_refine_ls_number_restraints 0
_refine_ls_restrained_S_all 1.002
_refine_ls_R_factor_all 0.1723
_refine_ls_R_factor_gt 0.0950
_refine_ls_shift/su_max 0.001
_refine_ls_shift/su_mean 0.000
_refine_ls_structure_factor_coef Fsqd
_refine_ls_weighting_details 'calc w=1/[\s^2^(Fo^2^)+(0.1282P)^2^+0.0000P] where P=(Fo^2^+2Fc^2^)/3'
_refine_ls_weighting_scheme calc
_refine_ls_wR_factor_gt 0.2215
_refine_ls_wR_factor_ref 0.2589
_reflns_number_gt 2008
_reflns_number_total 4166
_reflns_threshold_expression >2sigma(I)
_cod_data_source_file cg900975ysup1.cif
_cod_data_source_block Ni4
_cod_original_cell_volume 1193.1(4)
_cod_original_sg_symbol_H-M P-1
_cod_database_code 4509799

loop_
_symmetry_equiv_pos_as_xyz
'x, y, z'
'-x, -y, -z'

loop_
_atom_site_label
_atom_site_type_symbol
_atom_site_fract_x
_atom_site_fract_y
_atom_site_fract_z
_atom_site_U_iso_or_equiv
_atom_site_adp_type
_atom_site_occupancy
_atom_site_symmetry_multiplicity
_atom_site_calc_flag
_atom_site_refinement_flags
Ni1 Ni 0.92816(14) 0.37447(13) 0.09206(11) 0.0572(5) Uani 1 1 d .
Ni2 Ni 1.28556(14) 0.45186(13) 0.18057(11) 0.0597(5) Uani 1 1 d .
Cl1 Cl 1.2557(5) 0.0779(4) 0.6458(3) 0.1027(11) Uani 1 1 d .
N2 N 1.1318(9) 0.2151(8) 0.3792(7) 0.067(2) Uani 1 1 d .
H2B H 1.0392 0.1888 0.3597 0.080 Uiso 1 1 calc R
H2C H 1.1732 0.1902 0.4340 0.080 Uiso 1 1 calc R
N5 N 0.8154(9) 0.4416(8) -0.0176(7) 0.060(2) Uani 1 1 d .
O7 O 1.1387(7) 0.4709(7) 0.0873(6) 0.0626(18) Uani 1 1 d .
C11 C 0.6160(11) 0.2947(10) 0.0245(8) 0.057(2) Uani 1 1 d .
O6 O 1.0092(7) 0.2918(7) 0.2079(6) 0.0640(18) Uani 1 1 d .
N1 N 1.4226(9) 0.4222(9) 0.2843(6) 0.060(2) Uani 1 1 d .
C12 C 0.6774(12) 0.3944(10) -0.0393(8) 0.061(3) Uani 1 1 d .
N3 N 1.1532(9) 0.3361(7) 0.2394(7) 0.055(2) Uani 1 1 d .
N4 N 0.7157(9) 0.2693(8) 0.0935(7) 0.060(2) Uani 1 1 d .
N6 N 1.4008(9) 0.5677(9) 0.1145(7) 0.066(2) Uani 1 1 d .
H6A H 1.4932 0.5943 0.1299 0.080 Uiso 1 1 calc R
N10 N 0.9680(9) 0.5323(8) 0.2429(8) 0.068(2) Uani 1 1 d .
C4 C 1.4514(12) 0.3109(11) 0.4348(9) 0.069(3) Uani 1 1 d .
H4A H 1.4112 0.2569 0.4807 0.083 Uiso 1 1 calc R
C5 C 1.3664(11) 0.3427(10) 0.3529(8) 0.057(3) Uani 1 1 d .
N8 N 0.8928(10) 0.2174(10) -0.0561(9) 0.080(3) Uani 1 1 d .
C6 C 1.2118(11) 0.2950(10) 0.3242(8) 0.056(2) Uani 1 1 d .
C7 C 0.6724(12) 0.1836(11) 0.1554(9) 0.070(3) Uani 1 1 d .
H7A H 0.7415 0.1683 0.2051 0.085 Uiso 1 1 calc R
C8 C 0.5287(13) 0.1167(12) 0.1486(10) 0.079(3) Uani 1 1 d .
H8A H 0.5004 0.0545 0.1905 0.095 Uiso 1 1 calc R
C18 C 1.0438(12) 0.5581(12) 0.3628(10) 0.079(3) Uani 1 1 d .
H18A H 1.0811 0.5030 0.3899 0.094 Uiso 1 1 calc R
C3 C 1.5972(14) 0.3615(13) 0.4466(10) 0.082(4) Uani 1 1 d .
H3A H 1.6568 0.3406 0.5006 0.098 Uiso 1 1 calc R
C10 C 0.4691(13) 0.2325(12) 0.0171(9) 0.076(3) Uani 1 1 d .
H10A H 0.4013 0.2520 -0.0291 0.091 Uiso 1 1 calc R
N9 N 0.9866(11) 0.7177(9) 0.3606(10) 0.087(3) Uani 1 1 d .
H9B H 0.9772 0.7903 0.3824 0.105 Uiso 1 1 calc R
C2 C 1.6569(13) 0.4427(12) 0.3796(10) 0.078(3) Uani 1 1 d .
H2A H 1.7559 0.4769 0.3877 0.094 Uiso 1 1 calc R
C17 C 0.9339(13) 0.6317(12) 0.2472(11) 0.078(3) Uani 1 1 d .
H17A H 0.8797 0.6415 0.1799 0.093 Uiso 1 1 calc R
C16 C 1.0567(14) 0.6718(14) 0.4347(11) 0.090(4) Uani 1 1 d .
H16A H 1.1041 0.7111 0.5185 0.108 Uiso 1 1 calc R
C9 C 0.4279(13) 0.1431(12) 0.0791(11) 0.085(4) Uani 1 1 d .
H9A H 0.3303 0.0992 0.0744 0.102 Uiso 1 1 calc R
C1 C 1.5676(12) 0.4715(11) 0.3014(9) 0.068(3) Uani 1 1 d .
H1A H 1.6081 0.5279 0.2574 0.081 Uiso 1 1 calc R
C14 C 0.7954(14) 0.1706(13) -0.1683(11) 0.085(4) Uani 1 1 d .
H14A H 0.7274 0.2012 -0.1938 0.102 Uiso 1 1 calc R
C15 C 0.9666(17) 0.1411(14) -0.0654(13) 0.103(4) Uani 1 1 d .
H15A H 1.0408 0.1503 -0.0004 0.124 Uiso 1 1 calc R
C13 C 0.924(2) 0.0541(18) -0.1738(18) 0.135(7) Uani 1 1 d .
H13A H 0.9602 -0.0058 -0.2009 0.162 Uiso 1 1 calc R
O5 O 1.2054(15) -0.0247(13) 0.6871(13) 0.195(6) Uani 1 1 d .
N7 N 0.8147(19) 0.0719(16) -0.2363(13) 0.146(6) Uani 1 1 d .
H7B H 0.7632 0.0257 -0.3111 0.175 Uiso 1 1 calc R
O4 O 1.4087(16) 0.1089(17) 0.6794(18) 0.236(8) Uani 1 1 d .
O3 O 1.2612(16) 0.1979(12) 0.7000(16) 0.225(8) Uani 1 1 d .
O2 O 1.185(3) 0.0414(15) 0.5308(12) 0.326(16) Uani 1 1 d .

loop_
_atom_site_aniso_label
_atom_site_aniso_U_11
_atom_site_aniso_U_22
_atom_site_aniso_U_33
_atom_site_aniso_U_23
_atom_site_aniso_U_13
_atom_site_aniso_U_12
Ni1 0.0525(8) 0.0642(9) 0.0627(8) 0.0305(6) 0.0168(6) 0.0285(7)
Ni2 0.0574(9) 0.0669(9) 0.0662(8) 0.0337(7) 0.0176(6) 0.0328(8)
Cl1 0.112(3) 0.081(2) 0.111(3) 0.056(2) 0.017(2) 0.033(2)
N2 0.054(5) 0.077(6) 0.081(5) 0.051(5) 0.023(4) 0.026(5)
N5 0.054(6) 0.065(6) 0.064(5) 0.036(4) 0.013(4) 0.025(5)
O7 0.055(4) 0.082(5) 0.069(4) 0.044(4) 0.022(3) 0.037(4)
C11 0.050(6) 0.059(6) 0.061(6) 0.025(5) 0.016(5) 0.020(5)
O6 0.048(4) 0.071(5) 0.083(4) 0.042(4) 0.018(3) 0.029(4)
N1 0.064(6) 0.086(6) 0.054(5) 0.029(4) 0.022(4) 0.052(5)
C12 0.066(8) 0.073(7) 0.055(6) 0.038(5) 0.026(5) 0.031(6)
N3 0.061(6) 0.054(5) 0.059(4) 0.032(4) 0.023(4) 0.026(5)
N4 0.059(6) 0.073(6) 0.060(5) 0.033(4) 0.024(4) 0.032(5)
N6 0.048(5) 0.090(7) 0.079(5) 0.059(5) 0.021(4) 0.032(5)
N10 0.064(6) 0.067(6) 0.078(6) 0.029(5) 0.019(5) 0.030(5)
C4 0.071(8) 0.076(8) 0.069(6) 0.032(6) 0.021(6) 0.037(7)
C5 0.060(7) 0.058(6) 0.058(6) 0.022(5) 0.012(5) 0.032(6)
N8 0.064(6) 0.076(7) 0.084(7) 0.021(5) 0.021(5) 0.018(6)
C6 0.070(7) 0.057(6) 0.058(6) 0.033(5) 0.023(5) 0.036(6)
C7 0.060(8) 0.074(8) 0.076(7) 0.035(6) 0.015(6) 0.024(7)
C8 0.080(9) 0.083(8) 0.082(8) 0.046(7) 0.030(6) 0.032(8)
C18 0.073(8) 0.102(10) 0.070(7) 0.016(7) 0.018(6) 0.055(8)
C3 0.083(9) 0.095(9) 0.076(7) 0.030(7) 0.007(6) 0.056(8)
C10 0.077(9) 0.091(9) 0.075(7) 0.042(7) 0.021(6) 0.044(8)
N9 0.103(9) 0.063(6) 0.093(7) 0.009(6) 0.045(6) 0.033(6)
C2 0.070(8) 0.089(9) 0.090(8) 0.036(7) 0.024(6) 0.046(7)
C17 0.096(9) 0.090(9) 0.079(8) 0.042(7) 0.044(7) 0.057(8)
C16 0.090(10) 0.108(11) 0.071(7) 0.009(7) 0.019(7) 0.055(9)
C9 0.060(8) 0.101(10) 0.105(9) 0.060(8) 0.032(7) 0.028(7)
C1 0.072(8) 0.073(7) 0.067(6) 0.029(5) 0.006(5) 0.046(7)
C14 0.096(10) 0.090(9) 0.060(7) 0.015(7) 0.037(7) 0.029(8)
C15 0.117(12) 0.093(10) 0.107(11) 0.026(9) 0.060(9) 0.043(9)
C13 0.162(19) 0.100(12) 0.142(17) 0.002(12) 0.091(14) 0.053(14)
O5 0.150(11) 0.169(12) 0.254(14) 0.163(11) 0.018(10) 0.031(9)
N7 0.166(16) 0.120(12) 0.097(10) -0.008(9) 0.069(10) 0.017(11)
O4 0.118(11) 0.213(17) 0.35(2) 0.054(15) 0.050(13) 0.067(12)
O3 0.174(13) 0.102(9) 0.34(2) 0.014(11) -0.029(13) 0.080(10)
O2 0.53(4) 0.170(16) 0.133(11) 0.056(11) -0.090(16) 0.09(2)

loop_
_atom_type_symbol
_atom_type_description
_atom_type_scat_dispersion_real
_atom_type_scat_dispersion_imag
_atom_type_scat_source
C C 0.0033 0.0016 'International Tables Vol C Tables 4.2.6.8 and 6.1.1.4'
H H 0.0000 0.0000 'International Tables Vol C Tables 4.2.6.8 and 6.1.1.4'
N N 0.0061 0.0033 'International Tables Vol C Tables 4.2.6.8 and 6.1.1.4'
O O 0.0106 0.0060 'International Tables Vol C Tables 4.2.6.8 and 6.1.1.4'
Ni Ni 0.3393 1.1124 'International Tables Vol C Tables 4.2.6.8 and 6.1.1.4'
Cl Cl 0.1484 0.1585 'International Tables Vol C Tables 4.2.6.8 and 6.1.1.4'

loop_
_geom_angle_atom_site_label_1
_geom_angle_atom_site_label_2
_geom_angle_atom_site_label_3
_geom_angle
_geom_angle_site_symmetry_1
_geom_angle_site_symmetry_3
O6 Ni1 N5 170.4(3) . .
O6 Ni1 O7 85.7(3) . .
N5 Ni1 O7 103.8(3) . .
O6 Ni1 N8 89.9(3) . .
N5 Ni1 N8 91.2(4) . .
O7 Ni1 N8 88.5(3) . .
O6 Ni1 N4 93.1(3) . .
N5 Ni1 N4 77.4(3) . .
O7 Ni1 N4 177.5(3) . .
N8 Ni1 N4 89.3(3) . .
O6 Ni1 N10 89.1(3) . .
N5 Ni1 N10 89.9(3) . .
O7 Ni1 N10 90.6(3) . .
N8 Ni1 N10 178.7(4) . .
N4 Ni1 N10 91.6(3) . .
O7 Ni2 N6 84.5(3) . .
O7 Ni2 N3 89.9(3) . .
N6 Ni2 N3 174.4(3) . .
O7 Ni2 N1 173.9(3) . .
N6 Ni2 N1 101.5(4) . .
N3 Ni2 N1 84.1(4) . .
O2 Cl1 O5 108.7(10) . .
O2 Cl1 O3 107.3(10) . .
O5 Cl1 O3 121.6(12) . .
O2 Cl1 O4 118.7(14) . .
O5 Cl1 O4 99.7(10) . .
O3 Cl1 O4 101.3(9) . .
C6 N2 H2B 120.0 . .
C6 N2 H2C 120.0 . .
H2B N2 H2C 120.0 . .
C12 N5 O7 109.6(7) . 2_765
C12 N5 Ni1 119.5(7) . .
O7 N5 Ni1 130.7(6) 2_765 .
N5 O7 Ni2 113.8(5) 2_765 .
N5 O7 Ni1 125.4(5) 2_765 .
Ni2 O7 Ni1 120.7(3) . .
N4 C11 C10 121.4(9) . .
N4 C11 C12 114.2(9) . .
C10 C11 C12 124.3(9) . .
N3 O6 Ni1 115.3(5) . .
C1 N1 C5 117.2(8) . .
C1 N1 Ni2 128.4(7) . .
C5 N1 Ni2 114.3(7) . .
N5 C12 N6 121.1(9) . 2_765
N5 C12 C11 114.1(9) . .
N6 C12 C11 124.8(10) 2_765 .
C6 N3 O6 117.1(8) . .
C6 N3 Ni2 114.8(7) . .
O6 N3 Ni2 128.1(6) . .
C7 N4 C11 118.9(9) . .
C7 N4 Ni1 126.3(7) . .
C11 N4 Ni1 114.8(7) . .
C12 N6 Ni2 110.9(7) 2_765 .
C12 N6 H6A 124.5 2_765 .
Ni2 N6 H6A 124.5 . .
C17 N10 C18 103.7(9) . .
C17 N10 Ni1 129.3(8) . .
C18 N10 Ni1 126.9(7) . .
C3 C4 C5 117.8(11) . .
C3 C4 H4A 121.1 . .
C5 C4 H4A 121.1 . .
N1 C5 C4 122.4(10) . .
N1 C5 C6 111.6(8) . .
C4 C5 C6 126.0(10) . .
C14 N8 C15 103.7(11) . .
C14 N8 Ni1 127.8(9) . .
C15 N8 Ni1 128.4(9) . .
N3 C6 N2 122.2(9) . .
N3 C6 C5 115.1(9) . .
N2 C6 C5 122.7(8) . .
N4 C7 C8 122.1(10) . .
N4 C7 H7A 119.0 . .
C8 C7 H7A 119.0 . .
C7 C8 C9 118.9(11) . .
C7 C8 H8A 120.6 . .
C9 C8 H8A 120.6 . .
C16 C18 N10 111.2(11) . .
C16 C18 H18A 124.4 . .
N10 C18 H18A 124.4 . .
C4 C3 C2 121.0(11) . .
C4 C3 H3A 119.5 . .
C2 C3 H3A 119.5 . .
C9 C10 C11 118.2(11) . .
C9 C10 H10A 120.9 . .
C11 C10 H10A 120.9 . .
C17 N9 C16 108.5(9) . .
C17 N9 H9B 125.8 . .
C16 N9 H9B 125.8 . .
C1 C2 C3 118.3(12) . .
C1 C2 H2A 120.8 . .
C3 C2 H2A 120.8 . .
N10 C17 N9 111.4(11) . .
N10 C17 H17A 124.3 . .
N9 C17 H17A 124.3 . .
C18 C16 N9 105.2(10) . .
C18 C16 H16A 127.4 . .
N9 C16 H16A 127.4 . .
C10 C9 C8 120.5(11) . .
C10 C9 H9A 119.7 . .
C8 C9 H9A 119.7 . .
N1 C1 C2 123.2(11) . .
N1 C1 H1A 118.4 . .
C2 C1 H1A 118.4 . .
N7 C14 N8 107.3(13) . .
N7 C14 H14A 126.3 . .
N8 C14 H14A 126.3 . .
C13 C15 N8 114.0(16) . .
C13 C15 H15A 123.0 . .
N8 C15 H15A 123.0 . .
N7 C13 C15 103.2(15) . .
N7 C13 H13A 128.4 . .
C15 C13 H13A 128.4 . .
C14 N7 C13 111.8(14) . .
C14 N7 H7B 124.1 . .
C13 N7 H7B 124.1 . .

loop_
_geom_bond_atom_site_label_1
_geom_bond_atom_site_label_2
_geom_bond_distance
_geom_bond_site_symmetry_2
Ni1 O6 2.032(6) .
Ni1 N5 2.031(7) .
Ni1 O7 2.062(7) .
Ni1 N8 2.071(10) .
Ni1 N4 2.080(8) .
Ni1 N10 2.082(8) .
Ni2 O7 1.815(6) .
Ni2 N6 1.826(8) .
Ni2 N3 1.859(8) .
Ni2 N1 1.871(7) .
Cl1 O2 1.295(11) .
Cl1 O5 1.314(11) .
Cl1 O3 1.353(12) .
Cl1 O4 1.448(15) .
N2 C6 1.342(12) .
N2 H2B 0.8600 .
N2 H2C 0.8600 .
N5 C12 1.278(12) .
N5 O7 1.414(10) 2_765
O7 N5 1.414(10) 2_765
C11 N4 1.350(11) .
C11 C10 1.395(14) .
C11 C12 1.492(13) .
O6 N3 1.332(9) .
N1 C1 1.352(13) .
N1 C5 1.370(12) .
C12 N6 1.332(11) 2_765
N3 C6 1.322(11) .
N4 C7 1.325(13) .
N6 C12 1.332(11) 2_765
N6 H6A 0.8600 .
N10 C17 1.302(12) .
N10 C18 1.379(12) .
C4 C3 1.371(15) .
C4 C5 1.378(13) .
C4 H4A 0.9300 .
C5 C6 1.433(13) .
N8 C14 1.348(14) .
N8 C15 1.366(16) .
C7 C8 1.372(15) .
C7 H7A 0.9300 .
C8 C9 1.368(15) .
C8 H8A 0.9300 .
C18 C16 1.329(15) .
C18 H18A 0.9300 .
C3 C2 1.377(16) .
C3 H3A 0.9300 .
C10 C9 1.352(15) .
C10 H10A 0.9300 .
N9 C17 1.335(13) .
N9 C16 1.339(14) .
N9 H9B 0.8600 .
C2 C1 1.357(13) .
C2 H2A 0.9300 .
C17 H17A 0.9300 .
C16 H16A 0.9300 .
C9 H9A 0.9300 .
C1 H1A 0.9300 .
C14 N7 1.341(17) .
C14 H14A 0.9300 .
C15 C13 1.305(18) .
C15 H15A 0.9300 .
C13 N7 1.34(2) .
C13 H13A 0.9300 .
N7 H7B 0.8600 .
